data_7039958
loop_
_publ_author_name
'Voitekhovich, Sergei V.'
'Grigoriev, Yuri V.'
'Lyakhov, Alexander S.'
'Ivashkevich, Ludmila S.'
'Ivashkevich, Oleg A.'

_publ_section_title
;
 The first organocopper tetrazole derivative: synthesis and
 characterization.
;
_journal_issue 34
_journal_name_full 'Dalton transactions (Cambridge, England : 2003)'
_journal_page_first 13406
_journal_page_last 13414
_journal_paper_doi 10.1039/c6dt02306a
_journal_volume 45
_journal_year 2016
_chemical_formula_moiety 'C10 H24 Cl Cu N12, Cl'
_chemical_formula_sum 'C10 H24 Cl2 Cu N12'
_chemical_formula_weight 446.85
_space_group_crystal_system monoclinic
_space_group_IT_number 15
_space_group_name_Hall '-C 2yc'
_space_group_name_H-M_alt 'C 1 2/c 1'
_symmetry_space_group_name_Hall '-C 2yc'
_symmetry_space_group_name_H-M 'C 1 2/c 1'
_atom_sites_solution_hydrogens mixed
_atom_sites_solution_primary direct
_atom_sites_solution_secondary difmap
_audit_creation_method SHELXL-2014/7
_audit_update_record
;
2016-06-08 deposited with the CCDC.
2016-07-20 downloaded from the CCDC.
;
_cell_angle_alpha 90
_cell_angle_beta 105.3813(7)
_cell_angle_gamma 90
_cell_formula_units_Z 8
_cell_length_a 23.4624(4)
_cell_length_b 10.4593(2)
_cell_length_c 15.5341(2)
_cell_measurement_reflns_used 9906
_cell_measurement_temperature 296(2)
_cell_measurement_theta_max 30.03
_cell_measurement_theta_min 2.41
_cell_volume 3675.53(11)
_computing_cell_refinement 'SAINT (Bruker, 2010)'
_computing_data_collection 'APEX2 (Bruker, 2010)'
_computing_data_reduction 'SAINT (Bruker, 2010)'
_computing_molecular_graphics 'PLATON (Spek, 2009)'
_computing_publication_material
;
SHELXL-2014/7 (Sheldrick, 2015),
PLATON (Spek, 2009)
;
_computing_structure_refinement 'SHELXL-2014/7 (Sheldrick, 2015)'
_computing_structure_solution 'SIR2014 (Burla et al., 2015)'
_diffrn_ambient_temperature 296(2)
_diffrn_measured_fraction_theta_full 1.000
_diffrn_measured_fraction_theta_max 0.996
_diffrn_measurement_device_type 'Bruker APEX-II CCD'
_diffrn_measurement_method '\f and \w scans'
_diffrn_radiation_monochromator graphite
_diffrn_radiation_type MoK\a
_diffrn_radiation_wavelength 0.71073
_diffrn_reflns_av_R_equivalents 0.0228
_diffrn_reflns_av_unetI/netI 0.0210
_diffrn_reflns_Laue_measured_fraction_full 1.000
_diffrn_reflns_Laue_measured_fraction_max 0.996
_diffrn_reflns_limit_h_max 32
_diffrn_reflns_limit_h_min -33
_diffrn_reflns_limit_k_max 14
_diffrn_reflns_limit_k_min -14
_diffrn_reflns_limit_l_max 20
_diffrn_reflns_limit_l_min -21
_diffrn_reflns_number 24979
_diffrn_reflns_point_group_measured_fraction_full 1.000
_diffrn_reflns_point_group_measured_fraction_max 0.996
_diffrn_reflns_theta_full 25.242
_diffrn_reflns_theta_max 30.097
_diffrn_reflns_theta_min 1.800
_diffrn_source 'fine-focus sealed tube'
_exptl_absorpt_coefficient_mu 1.502
_exptl_absorpt_correction_T_max 0.7460
_exptl_absorpt_correction_T_min 0.6113
_exptl_absorpt_correction_type multi-scan
_exptl_absorpt_process_details 'SADABS (Bruker, 2008)'
_exptl_crystal_colour blue
_exptl_crystal_density_diffrn 1.615
_exptl_crystal_description lamina
_exptl_crystal_F_000 1848
_exptl_crystal_size_max 0.525
_exptl_crystal_size_mid 0.388
_exptl_crystal_size_min 0.051
_refine_diff_density_max 0.474
_refine_diff_density_min -0.378
_refine_diff_density_rms 0.051
_refine_ls_extinction_method none
_refine_ls_goodness_of_fit_ref 1.032
_refine_ls_hydrogen_treatment mixed
_refine_ls_matrix_type full
_refine_ls_number_parameters 244
_refine_ls_number_reflns 5390
_refine_ls_number_restraints 0
_refine_ls_restrained_S_all 1.032
_refine_ls_R_factor_all 0.0352
_refine_ls_R_factor_gt 0.0256
_refine_ls_shift/su_max 0.001
_refine_ls_shift/su_mean 0.000
_refine_ls_structure_factor_coef Fsqd
_refine_ls_weighting_details 'w=1/[\s^2^(Fo^2^)+(0.0354P)^2^+1.4827P] where P=(Fo^2^+2Fc^2^)/3'
_refine_ls_weighting_scheme calc
_refine_ls_wR_factor_gt 0.0633
_refine_ls_wR_factor_ref 0.0679
_reflns_Friedel_coverage 0.000
_reflns_number_gt 4501
_reflns_number_total 5390
_reflns_threshold_expression 'I > 2\s(I)'
_cod_data_source_file c6dt02306a2.cif
_cod_data_source_block VI_296
_cod_depositor_comments 'Adding full bibliography for 7039954--7039958.cif.'
_cod_database_code 7039958
_shelx_shelxl_version_number 2014/7
_shelx_space_group_comment
;
The symmetry employed for this shelxl refinement is uniquely defined
by the following loop, which should always be used as a source of
symmetry information in preference to the above space-group names.
They are only intended as comments.
;
_shelx_estimated_absorpt_t_min 0.506
_shelx_estimated_absorpt_t_max 0.927

loop_
_space_group_symop_operation_xyz
'x, y, z'
'-x, y, -z+1/2'
'x+1/2, y+1/2, z'
'-x+1/2, y+1/2, -z+1/2'
'-x, -y, -z'
'x, -y, z-1/2'
'-x+1/2, -y+1/2, -z'
'x+1/2, -y+1/2, z-1/2'

loop_
_atom_site_label
_atom_site_type_symbol
_atom_site_fract_x
_atom_site_fract_y
_atom_site_fract_z
_atom_site_U_iso_or_equiv
_atom_site_adp_type
_atom_site_occupancy
_atom_site_site_symmetry_order
_atom_site_calc_flag
_atom_site_refinement_flags_posn
_atom_site_refinement_flags_adp
Cu1 Cu 0.25282(2) 0.48844(2) 0.38725(2) 0.02452(5) Uani 1 1 d . .
Cl1 Cl 0.23461(2) 0.73546(3) 0.36141(2) 0.03530(9) Uani 1 1 d . .
Cl2 Cl 0.28130(2) 0.19457(3) 0.39045(2) 0.03648(9) Uani 1 1 d . .
N11 N 0.44015(5) 0.37605(12) 0.31645(8) 0.0342(3) Uani 1 1 d . .
N12 N 0.49688(6) 0.35252(17) 0.35991(12) 0.0562(4) Uani 1 1 d . .
N13 N 0.50244(7) 0.22971(18) 0.36301(14) 0.0690(5) Uani 1 1 d . .
N14 N 0.45083(8) 0.17152(15) 0.32220(14) 0.0630(5) Uani 1 1 d . .
C15 C 0.41346(8) 0.26442(16) 0.29398(13) 0.0460(4) Uani 1 1 d . .
H15 H 0.3740 0.2540 0.2628 0.055 Uiso 1 1 calc R U
C16 C 0.41859(7) 0.50671(13) 0.29946(10) 0.0346(3) Uani 1 1 d . .
H16A H 0.4228 0.5343 0.2419 0.041 Uiso 1 1 calc R U
H16B H 0.4424 0.5628 0.3447 0.041 Uiso 1 1 calc R U
C17 C 0.35403(6) 0.51785(14) 0.30027(9) 0.0317(3) Uani 1 1 d . .
H17A H 0.3415 0.6056 0.2867 0.038 Uiso 1 1 calc R U
H17B H 0.3306 0.4647 0.2528 0.038 Uiso 1 1 calc R U
N18 N 0.34067(5) 0.48144(11) 0.38422(8) 0.0264(2) Uani 1 1 d . .
H18 H 0.3476(7) 0.4099(16) 0.3926(11) 0.032 Uiso 1 1 d . U
C19 C 0.37423(7) 0.55249(17) 0.46342(10) 0.0386(3) Uani 1 1 d . .
H19A H 0.3686 0.6437 0.4536 0.046 Uiso 1 1 calc R U
H19B H 0.4161 0.5338 0.4751 0.046 Uiso 1 1 calc R U
C110 C 0.35180(7) 0.51140(17) 0.54171(10) 0.0408(4) Uani 1 1 d . .
H10A H 0.3643 0.4244 0.5584 0.049 Uiso 1 1 calc R U
H10B H 0.3682 0.5664 0.5925 0.049 Uiso 1 1 calc R U
N111 N 0.28707(6) 0.51898(12) 0.51755(7) 0.0286(2) Uani 1 1 d . .
H11A H 0.2758(7) 0.5911(17) 0.5295(11) 0.034 Uiso 1 1 d . U
H11B H 0.2721(7) 0.4657(16) 0.5473(11) 0.034 Uiso 1 1 d . U
N21 N 0.05487(5) 0.39102(12) 0.44865(8) 0.0343(3) Uani 1 1 d . .
N22 N 0.06614(7) 0.26738(14) 0.46934(12) 0.0536(4) Uani 1 1 d . .
N23 N 0.02154(8) 0.20365(16) 0.42179(14) 0.0666(5) Uani 1 1 d . .
N24 N -0.01881(7) 0.28293(16) 0.37014(14) 0.0617(4) Uani 1 1 d . .
C25 C 0.00316(7) 0.39747(17) 0.38816(13) 0.0481(4) Uani 1 1 d . .
H25 H -0.0148 0.4725 0.3624 0.058 Uiso 1 1 calc R U
C26 C 0.09741(7) 0.49121(14) 0.48693(10) 0.0346(3) Uani 1 1 d . .
H26A H 0.1230 0.4608 0.5429 0.042 Uiso 1 1 calc R U
H26B H 0.0762 0.5652 0.4999 0.042 Uiso 1 1 calc R U
C27 C 0.13535(6) 0.53190(13) 0.42596(10) 0.0315(3) Uani 1 1 d . .
H27A H 0.1097 0.5648 0.3708 0.038 Uiso 1 1 calc R U
H27B H 0.1610 0.6012 0.4544 0.038 Uiso 1 1 calc R U
N28 N 0.17219(5) 0.42887(11) 0.40408(7) 0.0250(2) Uani 1 1 d . .
H28 H 0.1816(7) 0.3812(16) 0.4451(10) 0.030 Uiso 1 1 d . U
C29 C 0.14404(6) 0.35528(13) 0.32222(9) 0.0303(3) Uani 1 1 d . .
H29A H 0.1020 0.3470 0.3161 0.036 Uiso 1 1 calc R U
H29B H 0.1610 0.2702 0.3261 0.036 Uiso 1 1 calc R U
C210 C 0.15425(6) 0.42483(14) 0.24234(9) 0.0323(3) Uani 1 1 d . .
H10C H 0.1407 0.3726 0.1892 0.039 Uiso 1 1 calc R U
H10D H 0.1322 0.5043 0.2331 0.039 Uiso 1 1 calc R U
N211 N 0.21788(5) 0.45156(12) 0.25835(7) 0.0259(2) Uani 1 1 d . .
H11C H 0.2233(7) 0.5146(16) 0.2255(11) 0.031 Uiso 1 1 d . U
H11D H 0.2341(7) 0.3879(16) 0.2423(10) 0.031 Uiso 1 1 d . U

loop_
_atom_site_aniso_label
_atom_site_aniso_U_11
_atom_site_aniso_U_22
_atom_site_aniso_U_33
_atom_site_aniso_U_23
_atom_site_aniso_U_13
_atom_site_aniso_U_12
Cu1 0.02290(9) 0.02953(9) 0.02096(8) -0.00188(6) 0.00553(6) -0.00082(6)
Cl1 0.0550(2) 0.02198(15) 0.03174(15) 0.00237(12) 0.01646(15) 0.00243(14)
Cl2 0.0465(2) 0.03007(17) 0.03229(16) 0.00695(13) 0.00941(15) 0.00205(15)
N11 0.0246(6) 0.0349(6) 0.0436(6) -0.0054(5) 0.0097(5) -0.0021(5)
N12 0.0297(7) 0.0584(10) 0.0734(10) -0.0052(8) 0.0014(7) 0.0024(7)
N13 0.0451(10) 0.0593(11) 0.0955(14) 0.0030(10) 0.0064(9) 0.0178(9)
N14 0.0493(10) 0.0403(9) 0.0989(14) -0.0019(8) 0.0187(9) 0.0092(7)
C15 0.0345(9) 0.0332(8) 0.0689(11) -0.0082(7) 0.0114(8) -0.0015(7)
C16 0.0335(8) 0.0301(7) 0.0433(8) -0.0012(6) 0.0158(6) -0.0060(6)
C17 0.0320(7) 0.0311(7) 0.0336(7) 0.0049(5) 0.0115(6) 0.0025(6)
N18 0.0277(6) 0.0230(5) 0.0284(5) 0.0000(4) 0.0073(4) 0.0008(5)
C19 0.0285(7) 0.0491(9) 0.0358(7) -0.0074(7) 0.0043(6) -0.0076(7)
C110 0.0361(8) 0.0535(10) 0.0279(7) -0.0009(6) -0.0001(6) 0.0032(7)
N111 0.0349(7) 0.0270(6) 0.0238(5) -0.0015(4) 0.0076(5) 0.0000(5)
N21 0.0287(6) 0.0309(6) 0.0460(7) 0.0008(5) 0.0146(5) -0.0008(5)
N22 0.0459(9) 0.0349(7) 0.0732(10) 0.0093(7) 0.0037(8) -0.0035(7)
N23 0.0511(10) 0.0372(8) 0.1002(14) 0.0040(9) 0.0002(9) -0.0106(7)
N24 0.0364(8) 0.0441(9) 0.0945(13) -0.0022(9) -0.0003(8) -0.0054(7)
C25 0.0311(8) 0.0393(9) 0.0700(11) 0.0018(8) 0.0065(8) 0.0028(7)
C26 0.0332(8) 0.0348(7) 0.0401(7) -0.0082(6) 0.0170(6) -0.0033(6)
C27 0.0307(7) 0.0246(6) 0.0428(7) -0.0020(5) 0.0162(6) 0.0004(5)
N28 0.0260(6) 0.0232(5) 0.0263(5) 0.0010(4) 0.0079(4) 0.0017(4)
C29 0.0272(7) 0.0287(6) 0.0340(6) -0.0054(5) 0.0066(5) -0.0048(6)
C210 0.0278(7) 0.0377(7) 0.0277(6) -0.0020(5) 0.0010(5) 0.0022(6)
N211 0.0290(6) 0.0249(5) 0.0240(5) -0.0004(4) 0.0074(4) 0.0023(5)

loop_
_atom_type_symbol
_atom_type_description
_atom_type_scat_dispersion_real
_atom_type_scat_dispersion_imag
_atom_type_scat_source
C C 0.0033 0.0016 'International Tables Vol C Tables 4.2.6.8 and 6.1.1.4'
H H 0.0000 0.0000 'International Tables Vol C Tables 4.2.6.8 and 6.1.1.4'
N N 0.0061 0.0033 'International Tables Vol C Tables 4.2.6.8 and 6.1.1.4'
Cl Cl 0.1484 0.1585 'International Tables Vol C Tables 4.2.6.8 and 6.1.1.4'
Cu Cu 0.3201 1.2651 'International Tables Vol C Tables 4.2.6.8 and 6.1.1.4'

loop_
_geom_angle_atom_site_label_1
_geom_angle_atom_site_label_2
_geom_angle_atom_site_label_3
_geom_angle
N211 Cu1 N111 177.91(5)
N211 Cu1 N28 85.55(4)
N111 Cu1 N28 93.19(5)
N211 Cu1 N18 96.72(4)
N111 Cu1 N18 83.89(5)
N28 Cu1 N18 159.60(5)
N211 Cu1 Cl1 91.72(4)
N111 Cu1 Cl1 90.17(4)
N28 Cu1 Cl1 101.40(3)
N18 Cu1 Cl1 98.81(3)
N211 Cu1 Cl2 81.69(4)
N111 Cu1 Cl2 96.53(4)
N28 Cu1 Cl2 84.34(3)
N18 Cu1 Cl2 75.98(3)
Cl1 Cu1 Cl2 170.955(11)
C15 N11 N12 107.82(14)
C15 N11 C16 131.34(13)
N12 N11 C16 120.81(13)
N13 N12 N11 106.11(15)
N12 N13 N14 111.16(15)
C15 N14 N13 105.11(16)
N14 C15 N11 109.80(16)
N14 C15 H15 125.1
N11 C15 H15 125.1
N11 C16 C17 111.64(11)
N11 C16 H16A 109.3
C17 C16 H16A 109.3
N11 C16 H16B 109.3
C17 C16 H16B 109.3
H16A C16 H16B 108.0
N18 C17 C16 115.74(12)
N18 C17 H17A 108.3
C16 C17 H17A 108.3
N18 C17 H17B 108.3
C16 C17 H17B 108.3
H17A C17 H17B 107.4
C17 N18 C19 114.68(11)
C17 N18 Cu1 117.24(9)
C19 N18 Cu1 106.10(8)
C17 N18 H18 108.4(12)
C19 N18 H18 107.9(12)
Cu1 N18 H18 101.4(12)
N18 C19 C110 107.80(12)
N18 C19 H19A 110.1
C110 C19 H19A 110.1
N18 C19 H19B 110.1
C110 C19 H19B 110.1
H19A C19 H19B 108.5
N111 C110 C19 109.69(12)
N111 C110 H10A 109.7
C19 C110 H10A 109.7
N111 C110 H10B 109.7
C19 C110 H10B 109.7
H10A C110 H10B 108.2
C110 N111 Cu1 111.22(9)
C110 N111 H11A 111.1(12)
Cu1 N111 H11A 107.7(11)
C110 N111 H11B 111.9(11)
Cu1 N111 H11B 109.3(11)
H11A N111 H11B 105.5(15)
C25 N21 N22 107.72(13)
C25 N21 C26 130.59(14)
N22 N21 C26 121.60(13)
N23 N22 N21 106.34(15)
N22 N23 N24 110.86(15)
C25 N24 N23 105.15(16)
N24 C25 N21 109.93(16)
N24 C25 H25 125.0
N21 C25 H25 125.0
N21 C26 C27 113.37(12)
N21 C26 H26A 108.9
C27 C26 H26A 108.9
N21 C26 H26B 108.9
C27 C26 H26B 108.9
H26A C26 H26B 107.7
N28 C27 C26 114.44(11)
N28 C27 H27A 108.6
C26 C27 H27A 108.6
N28 C27 H27B 108.6
C26 C27 H27B 108.6
H27A C27 H27B 107.6
C27 N28 C29 114.93(11)
C27 N28 Cu1 114.78(8)
C29 N28 Cu1 105.16(7)
C27 N28 H28 109.2(11)
C29 N28 H28 109.1(12)
Cu1 N28 H28 102.8(11)
N28 C29 C210 108.82(11)
N28 C29 H29A 109.9
C210 C29 H29A 109.9
N28 C29 H29B 109.9
C210 C29 H29B 109.9
H29A C29 H29B 108.3
N211 C210 C29 109.08(11)
N211 C210 H10C 109.9
C29 C210 H10C 109.9
N211 C210 H10D 109.9
C29 C210 H10D 109.9
H10C C210 H10D 108.3
C210 N211 Cu1 109.58(8)
C210 N211 H11C 110.3(11)
Cu1 N211 H11C 111.1(11)
C210 N211 H11D 108.6(11)
Cu1 N211 H11D 110.8(11)
H11C N211 H11D 106.4(15)

loop_
_geom_bond_atom_site_label_1
_geom_bond_atom_site_label_2
_geom_bond_distance
Cu1 N211 1.9897(11)
Cu1 N111 1.9955(11)
Cu1 N28 2.0732(11)
Cu1 N18 2.0753(12)
Cu1 Cl1 2.6321(4)
Cu1 Cl2 3.1430(4)
N11 C15 1.327(2)
N11 N12 1.3457(19)
N11 C16 1.4569(18)
N12 N13 1.291(2)
N13 N14 1.353(2)
N14 C15 1.304(2)
C15 H15 0.9300
C16 C17 1.522(2)
C16 H16A 0.9700
C16 H16B 0.9700
C17 N18 1.4700(16)
C17 H17A 0.9700
C17 H17B 0.9700
N18 C19 1.4737(18)
N18 H18 0.769(17)
C19 C110 1.510(2)
C19 H19A 0.9700
C19 H19B 0.9700
C110 N111 1.467(2)
C110 H10A 0.9700
C110 H10B 0.9700
N111 H11A 0.837(17)
N111 H11B 0.857(17)
N21 C25 1.325(2)
N21 N22 1.3419(18)
N21 C26 1.4605(19)
N22 N23 1.294(2)
N23 N24 1.351(3)
N24 C25 1.305(2)
C25 H25 0.9300
C26 C27 1.5225(18)
C26 H26A 0.9700
C26 H26B 0.9700
C27 N28 1.4763(16)
C27 H27A 0.9700
C27 H27B 0.9700
N28 C29 1.4833(16)
N28 H28 0.792(16)
C29 C210 1.5112(19)
C29 H29A 0.9700
C29 H29B 0.9700
C210 N211 1.4738(17)
C210 H10C 0.9700
C210 H10D 0.9700
N211 H11C 0.864(17)
N211 H11D 0.837(17)

loop_
_geom_hbond_atom_site_label_D
_geom_hbond_atom_site_label_H
_geom_hbond_atom_site_label_A
_geom_hbond_distance_DH
_geom_hbond_distance_HA
_geom_hbond_distance_DA
_geom_hbond_angle_DHA
_geom_hbond_site_symmetry_A
C15 H15 Cl1 0.93 2.77 3.6796(19) 168. 4_545
C16 H16B N23 0.97 2.42 3.355(2) 161. 3
C16 H16B N24 0.97 2.47 3.295(2) 143. 3
N18 H18 Cl2 0.769(17) 2.733(17) 3.3203(12) 134.8(15) .
N111 H11A Cl1 0.837(17) 2.537(17) 3.3013(12) 152.3(15) 7_566
N111 H11B Cl2 0.857(17) 2.441(17) 3.2894(13) 171.0(15) 7_556
C25 H25 N14 0.93 2.26 3.179(2) 170. 3_455
C26 H26A Cl2 0.97 2.74 3.5536(17) 142. 7_556
N28 H28 Cl2 0.792(16) 2.595(16) 3.3463(11) 158.8(15) 7_556
C29 H29A N21 0.97 2.62 3.2488(17) 122. .
C210 H10D N14 0.97 2.59 3.526(2) 163. 4
N211 H11C Cl2 0.864(17) 2.588(17) 3.4391(12) 168.8(15) 4
N211 H11D Cl1 0.837(17) 2.511(17) 3.3033(12) 158.4(14) 4_545

loop_
_geom_torsion_atom_site_label_1
_geom_torsion_atom_site_label_2
_geom_torsion_atom_site_label_3
_geom_torsion_atom_site_label_4
_geom_torsion
C15 N11 N12 N13 -0.6(2)
C16 N11 N12 N13 -178.87(15)
N11 N12 N13 N14 0.3(2)
N12 N13 N14 C15 0.0(2)
N13 N14 C15 N11 -0.4(2)
N12 N11 C15 N14 0.6(2)
C16 N11 C15 N14 178.66(16)
C15 N11 C16 C17 34.5(2)
N12 N11 C16 C17 -147.67(14)
N11 C16 C17 N18 60.03(16)
C16 C17 N18 C19 56.80(16)
C16 C17 N18 Cu1 -177.77(9)
C17 N18 C19 C110 175.49(12)
Cu1 N18 C19 C110 44.43(14)
N18 C19 C110 N111 -49.93(17)
C19 C110 N111 Cu1 29.92(15)
C25 N21 N22 N23 -0.2(2)
C26 N21 N22 N23 -177.06(15)
N21 N22 N23 N24 0.1(2)
N22 N23 N24 C25 0.1(3)
N23 N24 C25 N21 -0.3(2)
N22 N21 C25 N24 0.3(2)
C26 N21 C25 N24 176.75(15)
C25 N21 C26 C27 -78.7(2)
N22 N21 C26 C27 97.34(17)
N21 C26 C27 N28 -61.17(18)
C26 C27 N28 C29 90.90(15)
C26 C27 N28 Cu1 -146.95(10)
C27 N28 C29 C210 85.43(13)
Cu1 N28 C29 C210 -41.78(12)
N28 C29 C210 N211 52.12(14)
C29 C210 N211 Cu1 -34.96(13)
